data_2000582
loop_
_publ_author_name
'St\%ahl, K.'
'Szafranski, M.'

_publ_section_title
;
 A neutron powder diffraction study of HIO~3~ and DIO~3~
;
_journal_issue 9
_journal_name_full 'Acta Crystallographica Section C'
_journal_page_first 1571
_journal_page_last 1574
_journal_paper_doi 10.1107/S0108270192001094
_journal_volume 48
_journal_year 1992
_chemical_formula_sum 'H I O3'
_chemical_formula_weight 175.91
_symmetry_cell_setting orthorhombic
_symmetry_space_group_name_Hall 'P 2ac 2ab'
_symmetry_space_group_name_H-M 'P 21 21 21'
_cell_angle_alpha 90
_cell_angle_beta 90
_cell_angle_gamma 90
_cell_formula_units_Z 4
_cell_length_a 5.5448(3)
_cell_length_b 5.8829(3)
_cell_length_c 7.7434(4)
_cell_volume 252.59(2)
_diffrn_radiation_probe neutron
_diffrn_radiation_type Neutron
_diffrn_radiation_wavelength 1.4700(10)
_exptl_absorpt_coefficient_mu 0.072
_exptl_crystal_density_diffrn 4.64
_cod_data_source_file ab0266.cif
_cod_data_source_block ab0266a
_cod_original_cell_volume 252.59(4)
_cod_original_formula_sum 'H1 I1 O3'
_cod_database_code 2000582

loop_
_atom_site_label
_atom_site_fract_x
_atom_site_fract_y
_atom_site_fract_z
I .2028(8) -.0858(7) .1576(5)
O(1) -.0674(7) .0237(6) .2552(6)
O(2) .3338(7) .1960(8) .0839(6)
O(3) .0963(8) -.1591(6) -.0527(5)
H .2419(12) .3198(14) .1335(10)

loop_
_geom_angle_atom_site_label_1
_geom_angle_atom_site_label_2
_geom_angle_atom_site_label_3
_geom_angle
O(1) I O(2) 97.6(2)
O(1) I O(3) 101.2(3)
O(2) I O(3) 93.6(3)

loop_
_geom_bond_atom_site_label_1
_geom_bond_atom_site_label_2
_geom_bond_distance
I O(1) 1.797(6)
I O(2) 1.898(6)
I O(3) 1.786(6)
